data_7227279
loop_
_publ_author_name
'Ye, Yingxiang'
'Wu, Xiuzhen'
'Yao, Zizhu'
'Wu, Ling'
'Cai, Zetao'
'Wang, Lihua'
'Ma, Xiuling'
'Chen, Qian-Huo'
'Zhang, Zhangjing'
'Xiang, Shengchang'

_publ_section_title
;
 Metal--organic frameworks with a large breathing effect to host hydroxyl
 compounds for high anhydrous proton conductivity over a wide temperature
 range from subzero to 125 \^A\%C
;
_journal_issue 11
_journal_name_full 'J. Mater. Chem. A'
_journal_page_first 4062
_journal_page_last 4070
_journal_paper_doi 10.1039/c5ta10765b
_journal_volume 4
_journal_year 2016
_chemical_formula_moiety 'C20 H12 N6 O8 Zn3, C6 H6 O2, 2(C4 H9 N O)'
_chemical_formula_sum 'C34 H36 N8 O12 Zn3'
_chemical_formula_weight 944.82
_chemical_name_systematic
;
 ?
;
_space_group_crystal_system triclinic
_space_group_IT_number 2
_space_group_name_Hall '-P 1'
_space_group_name_H-M_alt 'P -1'
_symmetry_space_group_name_Hall '-P 1'
_symmetry_space_group_name_H-M 'P -1'
_atom_sites_solution_hydrogens mixed
_audit_creation_date 2015-12-09
_audit_creation_method
;
Olex2 1.2
(compiled 2015.09.30 svn.r3233 for OlexSys, GUI svn.r5103)
;
_audit_update_record
;
2015-12-12 deposited with the CCDC.
2016-02-16 downloaded from the CCDC.
;
_cell_angle_alpha 117.938(8)
_cell_angle_beta 100.535(5)
_cell_angle_gamma 98.517(5)
_cell_formula_units_Z 1
_cell_length_a 9.1768(5)
_cell_length_b 10.9017(8)
_cell_length_c 11.3961(9)
_cell_measurement_reflns_used 3873
_cell_measurement_temperature 100
_cell_measurement_theta_max 72.9860
_cell_measurement_theta_min 4.5610
_cell_volume 953.71(15)
_computing_cell_refinement
;
CrysAlisPro, Agilent Technologies,
Version 1.171.37.33 (release 27-03-2014 CrysAlis171 .NET)
(compiled Mar 27 2014,17:12:48)
;
_computing_data_collection
;
CrysAlisPro, Agilent Technologies,
Version 1.171.37.33 (release 27-03-2014 CrysAlis171 .NET)
(compiled Mar 27 2014,17:12:48)
;
_computing_data_reduction
;
CrysAlisPro, Agilent Technologies,
Version 1.171.37.33 (release 27-03-2014 CrysAlis171 .NET)
(compiled Mar 27 2014,17:12:48)
;
_computing_molecular_graphics 'Olex2 (Dolomanov et al., 2009)'
_computing_publication_material 'Olex2 (Dolomanov et al., 2009)'
_computing_structure_refinement 'ShelXL (Sheldrick, 2015)'
_computing_structure_solution
;
Superflip (Palatinus & Chapuis, 2007;Palatinus & van der Lee, 2008;
Palatinus et al., 2012)
;
_diffrn_ambient_environment nitrogen
_diffrn_ambient_temperature 100
_diffrn_detector 'CCD plate'
_diffrn_detector_area_resol_mean 10.5148
_diffrn_detector_type Atlas
_diffrn_measured_fraction_theta_full 0.989
_diffrn_measured_fraction_theta_max 1.000
_diffrn_measurement_details
;
#__ type_ start__ end____ width___ exp.time_
  1 omega  -50.00   34.00   1.0000    1.0000
omega____ theta____ kappa____ phi______ frames
    -      -40.5749   38.0000  120.0000 84

#__ type_ start__ end____ width___ exp.time_
  2 omega  -96.00   -2.00   1.0000    1.0000
omega____ theta____ kappa____ phi______ frames
    -      -40.5749  125.0000 -120.0000 94

#__ type_ start__ end____ width___ exp.time_
  3 omega  -82.00   39.00   1.0000    1.0000
omega____ theta____ kappa____ phi______ frames
    -      -40.5749   19.0000 -120.0000 121

#__ type_ start__ end____ width___ exp.time_
  4 omega   23.00   97.00   1.0000    1.0000
omega____ theta____ kappa____ phi______ frames
    -       40.5749 -125.0000  -90.0000 74

#__ type_ start__ end____ width___ exp.time_
  5 omega   23.00   97.00   1.0000    1.0000
omega____ theta____ kappa____ phi______ frames
    -       40.5749 -125.0000   60.0000 74

#__ type_ start__ end____ width___ exp.time_
  6 omega   78.00  178.00   1.0000   15.0000
omega____ theta____ kappa____ phi______ frames
    -      106.3615   30.0000 -120.0000 100

#__ type_ start__ end____ width___ exp.time_
  7 omega   30.00  139.00   1.0000   15.0000
omega____ theta____ kappa____ phi______ frames
    -      106.3615  -77.0000 -150.0000 109

#__ type_ start__ end____ width___ exp.time_
  8 omega   30.00   91.00   1.0000   15.0000
omega____ theta____ kappa____ phi______ frames
    -      106.3615  -30.0000 -180.0000 61

#__ type_ start__ end____ width___ exp.time_
  9 omega   24.00  109.00   1.0000   15.0000
omega____ theta____ kappa____ phi______ frames
    -      106.3615  -94.0000    0.0000 85

#__ type_ start__ end____ width___ exp.time_
 10 omega   33.00   99.00   1.0000   15.0000
omega____ theta____ kappa____ phi______ frames
    -      106.3615  -45.0000   90.0000 66

#__ type_ start__ end____ width___ exp.time_
 11 omega   30.00   91.00   1.0000   15.0000
omega____ theta____ kappa____ phi______ frames
    -      106.3615  -30.0000  -60.0000 61

#__ type_ start__ end____ width___ exp.time_
 12 omega   33.00   99.00   1.0000   15.0000
omega____ theta____ kappa____ phi______ frames
    -      106.3615  -45.0000   30.0000 66

#__ type_ start__ end____ width___ exp.time_
 13 omega   33.00  121.00   1.0000   15.0000
omega____ theta____ kappa____ phi______ frames
    -      106.3615 -125.0000 -120.0000 88

#__ type_ start__ end____ width___ exp.time_
 14 omega   33.00  121.00   1.0000   15.0000
omega____ theta____ kappa____ phi______ frames
    -      106.3615 -125.0000   60.0000 88

#__ type_ start__ end____ width___ exp.time_
 15 omega   30.00   91.00   1.0000   15.0000
omega____ theta____ kappa____ phi______ frames
    -      106.3615  -30.0000  -30.0000 61

#__ type_ start__ end____ width___ exp.time_
 16 omega   33.00   99.00   1.0000   15.0000
omega____ theta____ kappa____ phi______ frames
    -      106.3615  -45.0000  -30.0000 66

#__ type_ start__ end____ width___ exp.time_
 17 omega   30.00   91.00   1.0000   15.0000
omega____ theta____ kappa____ phi______ frames
    -      106.3615  -30.0000   30.0000 61

#__ type_ start__ end____ width___ exp.time_
 18 omega   24.00  109.00   1.0000   15.0000
omega____ theta____ kappa____ phi______ frames
    -      106.3615  -94.0000  120.0000 85

#__ type_ start__ end____ width___ exp.time_
 19 omega   78.00  178.00   1.0000   15.0000
omega____ theta____ kappa____ phi______ frames
    -      106.3615   30.0000  -30.0000 100

#__ type_ start__ end____ width___ exp.time_
 20 omega    8.00  117.00   1.0000    1.0000
omega____ theta____ kappa____ phi______ frames
    -       40.5749   77.0000   30.0000 109

#__ type_ start__ end____ width___ exp.time_
 21 omega   12.00  114.00   1.0000    1.0000
omega____ theta____ kappa____ phi______ frames
    -       40.5749   57.0000  -90.0000 102

#__ type_ start__ end____ width___ exp.time_
 22 omega    8.00   87.00   1.0000    1.0000
omega____ theta____ kappa____ phi______ frames
    -       40.5749   77.0000 -180.0000 79

#__ type_ start__ end____ width___ exp.time_
 23 omega   12.00  114.00   1.0000    1.0000
omega____ theta____ kappa____ phi______ frames
    -       40.5749   57.0000  150.0000 102
;
_diffrn_measurement_device 'four-circle diffractometer'
_diffrn_measurement_device_type 'SuperNova, Dual, Cu at zero, Atlas'
_diffrn_measurement_method '\w scans'
_diffrn_orient_matrix_UB_11 0.0697656000
_diffrn_orient_matrix_UB_12 0.0368720000
_diffrn_orient_matrix_UB_13 0.1500008000
_diffrn_orient_matrix_UB_21 -0.1574469000
_diffrn_orient_matrix_UB_22 0.0092905000
_diffrn_orient_matrix_UB_23 0.0273397000
_diffrn_orient_matrix_UB_31 -0.0421545000
_diffrn_orient_matrix_UB_32 -0.1616715000
_diffrn_orient_matrix_UB_33 -0.0479028000
_diffrn_radiation_monochromator mirror
_diffrn_radiation_probe x-ray
_diffrn_radiation_type CuK\a
_diffrn_radiation_wavelength 1.54184
_diffrn_reflns_av_unetI/netI 0.0270
_diffrn_reflns_Laue_measured_fraction_full 0.989
_diffrn_reflns_Laue_measured_fraction_max 1.000
_diffrn_reflns_limit_h_max 10
_diffrn_reflns_limit_h_min -10
_diffrn_reflns_limit_k_max 12
_diffrn_reflns_limit_k_min -13
_diffrn_reflns_limit_l_max 13
_diffrn_reflns_limit_l_min -12
_diffrn_reflns_number 6234
_diffrn_reflns_point_group_measured_fraction_full 0.989
_diffrn_reflns_point_group_measured_fraction_max 1.000
_diffrn_reflns_theta_full 67.684
_diffrn_reflns_theta_max 67.080
_diffrn_reflns_theta_min 4.587
_diffrn_source 'sealed X-ray tube'
_diffrn_source_type 'SuperNova (Cu) X-ray Source'
_exptl_absorpt_coefficient_mu 2.829
_exptl_absorpt_correction_T_max 1.00000
_exptl_absorpt_correction_T_min 0.85685
_exptl_absorpt_correction_type multi-scan
_exptl_absorpt_process_details
;
CrysAlisPro, Agilent Technologies,
Version 1.171.37.33 (release 27-03-2014 CrysAlis171 .NET)
(compiled Mar 27 2014,17:12:48)
Empirical absorption correction using spherical harmonics,
 implemented in SCALE3 ABSPACK scaling algorithm.
;
_exptl_crystal_colour colourless
_exptl_crystal_density_diffrn 1.645
_exptl_crystal_description block
_exptl_crystal_F_000 482
_exptl_crystal_size_max 0.15
_exptl_crystal_size_mid 0.1
_exptl_crystal_size_min 0.1
_refine_diff_density_max 1.950
_refine_diff_density_min -1.052
_refine_diff_density_rms 0.189
_refine_ls_extinction_coef .
_refine_ls_extinction_method none
_refine_ls_goodness_of_fit_ref 1.021
_refine_ls_hydrogen_treatment constr
_refine_ls_matrix_type full
_refine_ls_number_parameters 260
_refine_ls_number_reflns 6234
_refine_ls_number_restraints 157
_refine_ls_restrained_S_all 1.028
_refine_ls_R_factor_all 0.0956
_refine_ls_R_factor_gt 0.0810
_refine_ls_shift/su_max 0.000
_refine_ls_shift/su_mean 0.000
_refine_ls_structure_factor_coef Fsqd
_refine_ls_weighting_details
;
 w=1/[\s^2^(Fo^2^)+(0.1632P)^2^+2.8077P]
 where P=(Fo^2^+2Fc^2^)/3
;
_refine_ls_weighting_scheme calc
_refine_ls_wR_factor_gt 0.2161
_refine_ls_wR_factor_ref 0.2326
_reflns_Friedel_coverage 0.000
_reflns_Friedel_fraction_full .
_reflns_Friedel_fraction_max .
_reflns_number_gt 5139
_reflns_number_total 6234
_reflns_threshold_expression 'I > 2\s(I)'
_cod_data_source_file c5ta10765b2.cif
_cod_data_source_block FJU-31-Hq-lt
_cod_original_cell_volume 953.72(13)
_cod_database_code 7227279
_shelxl_version_number 2013-2
_chemical_oxdiff_formula 'C1 H1 O1 N1 Zn1'
_shelx_space_group_comment
;
The symmetry employed for this shelxl refinement is uniquely defined
by the following loop, which should always be used as a source of
symmetry information in preference to the above space-group names.
They are only intended as comments.
;
_diffrn_oxdiff_twin_integration_method simultaneous
_olex2_refinement_description
;
1. Twinned data refinement
 Scales: 0.557(2) 0.443(2)
2. Fixed Uiso
 At 1.2 times of:
  All C(H) groups
 At 1.5 times of:
  All C(H,H,H) groups, All O(H) groups
3. Restrained distances
 C14-O6
 1.3 with sigma of 0.02
 O6-C14
 1.2 with sigma of 0.02
 O6_$1-C14_$1
 1.3 with sigma of 0.02
 O6_$1-C14_$1
 1.4 with sigma of 0.02
 C14_$1-O6_$1
 1.4 with sigma of 0.02
 C11-C12
 1.5 with sigma of 0.02
 C11-C12
 1.5 with sigma of 0.02
 N4-C10
 1.3 with sigma of 0.02
 N4-C9
 1.3 with sigma of 0.02
 C15-C13
 1.35 with sigma of 0.02
 C15-C13
 1.4 with sigma of 0.02
4. Rigid bond restraints
 C14, O6, C15, C13, C13, C15, C14, O6
 with sigma for 1-2 distances of 0.01 and sigma for 1-3 distances of 0.01
 N1, N2, N3, C17, C16
 with sigma for 1-2 distances of 0.01 and sigma for 1-3 distances of 0.01
 O5, C9, N4, C10, C11, C12
 with sigma for 1-2 distances of 0.01 and sigma for 1-3 distances of 0.01
 C9, N4, C10, C11, O5, C12
 with sigma for 1-2 distances of 0.01 and sigma for 1-3 distances of 0.01
5. Uiso/Uaniso restraints and constraints
C13 \\sim O6 \\sim C14 \\sim C15 \\sim C13 \\sim C15 \\sim C14 \\sim O6: within
1.7A with sigma of 0.04 and sigma for terminal atoms of 0.08
N1 \\sim N2 \\sim N3 \\sim C17 \\sim C16: within 1.7A with sigma of 0.04 and
sigma for terminal atoms of 0.08
C9 \\sim N4 \\sim C10 \\sim C11 \\sim O5 \\sim C12: within 1.7A with sigma of
0.04 and sigma for terminal atoms of 0.08
Uanis(N2) \\sim Ueq: with sigma of 0.01 and sigma for terminal atoms of 0.02
Uanis(C9) \\sim Ueq, Uanis(N4) \\sim Ueq, Uanis(C10) \\sim Ueq, Uanis(C11)
\\sim Ueq, Uanis(O5) \\sim Ueq, Uanis(C12) \\sim Ueq: with sigma of 0.1 and
sigma for terminal atoms of 0.2
6.a Riding coordinates:
 C9(H9A,H9B,H9C), C10(H10A,H10B,H10C), C12(H12A,H12B,H12C)
6.b Aromatic/amide H refined with riding coordinates:
 C4(H4), C7(H7), C8(H8), C3(H3), C16(H16), C17(H17), C15(H15), C13(H13)
6.c Tetrahedral OH refined with riding coordinates:
 O6(H6)
;
_olex2_submission_special_instructions 'No special instructions were received'

loop_
_space_group_symop_operation_xyz
'x, y, z'
'-x, -y, -z'

loop_
_atom_site_label
_atom_site_type_symbol
_atom_site_fract_x
_atom_site_fract_y
_atom_site_fract_z
_atom_site_U_iso_or_equiv
_atom_site_adp_type
_atom_site_occupancy
_atom_site_site_symmetry_order
_atom_site_calc_flag
_atom_site_refinement_flags_posn
_atom_site_refinement_flags_adp
_atom_site_refinement_flags_occupancy
_atom_site_disorder_assembly
_atom_site_disorder_group
Zn2 Zn 0.30986(8) 0.37463(8) 0.37705(7) 0.0154(3) Uani 1 1 d . . . . .
Zn1 Zn 0.0000 0.5000 0.5000 0.0145(3) Uani 1 2 d S T P . .
O1 O 0.2034(6) 0.3905(5) 0.2252(5) 0.0241(10) Uani 1 1 d . . . . .
O3 O 0.2415(6) 0.2137(5) 0.4036(5) 0.0247(10) Uani 1 1 d . . . . .
O2 O 0.0398(5) 0.5064(5) 0.3269(5) 0.0226(10) Uani 1 1 d . . . . .
O4 O 0.0316(6) 0.2910(5) 0.4224(5) 0.0247(10) Uani 1 1 d . . . . .
N2 N 0.3473(5) 0.5555(5) 0.5604(5) 0.0153(10) Uani 1 1 d . U . . .
C4 C -0.0667(9) 0.5491(9) 0.1084(8) 0.0312(16) Uani 1 1 d . . . . .
H4 H -0.1116 0.5815 0.1805 0.037 Uiso 1 1 calc R . . . .
N1 N 0.2322(6) 0.5967(6) 0.6125(6) 0.0205(11) Uani 1 1 d . U . . .
N3 N 0.4824(6) 0.6407(6) 0.6553(5) 0.0213(11) Uani 1 1 d . U . . .
C7 C 0.1308(9) -0.0019(8) 0.4564(9) 0.0307(16) Uani 1 1 d . . . . .
H7 H 0.2197 -0.0024 0.4282 0.037 Uiso 1 1 calc R . . . .
C5 C 0.1120(8) 0.2095(7) 0.4279(7) 0.0210(13) Uani 1 1 d . . . . .
C8 C -0.0770(10) 0.1037(9) 0.5099(9) 0.0337(17) Uani 1 1 d . . . . .
H8 H -0.1280 0.1736 0.5178 0.040 Uiso 1 1 calc R . . . .
C3 C 0.1138(9) 0.4294(9) 0.0014(7) 0.0275(15) Uani 1 1 d . . . . .
H3 H 0.1897 0.3816 0.0021 0.033 Uiso 1 1 calc R . . . .
C16 C 0.2955(9) 0.7100(9) 0.7414(7) 0.0363(18) Uani 1 1 d . U . . .
H16 H 0.2425 0.7607 0.8022 0.044 Uiso 1 1 calc R . . . .
C6 C 0.0535(8) 0.1004(7) 0.4644(7) 0.0217(13) Uani 1 1 d . . . . .
C1 C 0.0983(8) 0.4569(7) 0.2306(6) 0.0197(13) Uani 1 1 d . . . . .
C2 C 0.0487(8) 0.4784(7) 0.1110(7) 0.0208(13) Uani 1 1 d . . . . .
C17 C 0.4513(9) 0.7377(9) 0.7674(8) 0.0383(19) Uani 1 1 d . U . . .
H17 H 0.5235 0.8112 0.8490 0.046 Uiso 1 1 calc R . . . .
O6 O -0.2715(17) -0.0307(18) 0.0392(17) 0.170(7) Uani 1 1 d D U . . .
H6 H -0.2930 -0.0953 0.0562 0.255 Uiso 1 1 calc R . . . .
C15 C 0.023(3) 0.0607(19) -0.0766(17) 0.109(5) Uani 1 1 d D U . . .
H15 H 0.0400 0.1001 -0.1314 0.131 Uiso 1 1 calc R . . . .
C13 C -0.112(3) 0.0486(18) -0.0464(18) 0.114(5) Uani 1 1 d D U . . .
H13 H -0.1899 0.0832 -0.0752 0.137 Uiso 1 1 calc R . . . .
C14 C -0.129(2) -0.0162(17) 0.0274(19) 0.108(5) Uani 1 1 d D U . . .
C9 C 0.4338(14) 0.4030(14) 0.7917(13) 0.065(3) Uani 1 1 d D U . . .
H9A H 0.3860 0.4096 0.8508 0.097 Uiso 1 1 d R . . . .
H9B H 0.5115 0.4756 0.8293 0.097 Uiso 1 1 d R . . . .
H9C H 0.3741 0.4004 0.7236 0.097 Uiso 1 1 d R . . . .
N4 N 0.4847(15) 0.2742(14) 0.7469(15) 0.082(3) Uani 1 1 d D U . . .
C10 C 0.5676(18) 0.2361(18) 0.6426(16) 0.088(4) Uani 1 1 d D U . . .
H10A H 0.5896 0.1572 0.6237 0.133 Uiso 1 1 d R . . . .
H10B H 0.5126 0.2278 0.5692 0.133 Uiso 1 1 d R . . . .
H10C H 0.6500 0.3031 0.6750 0.133 Uiso 1 1 d R . . . .
O5 O 0.365(2) 0.229(2) 0.879(2) 0.152(7) Uani 1 1 d . U . . .
C12 C 0.519(4) 0.068(3) 0.745(3) 0.194(14) Uani 1 1 d D U . . .
H12A H 0.4874 0.0180 0.7785 0.291 Uiso 1 1 d R . . . .
H12B H 0.4855 0.0187 0.6568 0.291 Uiso 1 1 d R . . . .
H12C H 0.6170 0.0926 0.7693 0.291 Uiso 1 1 d R . . . .
C11 C 0.446(2) 0.189(2) 0.792(3) 0.111(5) Uani 1 1 d D U . . .

loop_
_atom_site_aniso_label
_atom_site_aniso_U_11
_atom_site_aniso_U_22
_atom_site_aniso_U_33
_atom_site_aniso_U_23
_atom_site_aniso_U_13
_atom_site_aniso_U_12
Zn2 0.0081(5) 0.0195(5) 0.0146(4) 0.0081(3) -0.0005(3) -0.0002(3)
Zn1 0.0076(6) 0.0208(6) 0.0138(6) 0.0094(5) 0.0007(4) 0.0010(4)
O1 0.021(3) 0.036(3) 0.016(2) 0.014(2) 0.0020(18) 0.008(2)
O3 0.016(2) 0.025(2) 0.034(3) 0.018(2) 0.0065(19) 0.0027(18)
O2 0.018(2) 0.034(2) 0.019(2) 0.017(2) 0.0046(18) 0.0059(19)
O4 0.022(3) 0.024(2) 0.028(2) 0.014(2) 0.005(2) 0.0046(19)
N2 0.005(2) 0.021(2) 0.016(2) 0.008(2) 0.0000(19) -0.0006(19)
C4 0.024(4) 0.055(5) 0.026(3) 0.025(3) 0.014(3) 0.019(3)
N1 0.013(3) 0.026(3) 0.020(2) 0.009(2) 0.006(2) 0.005(2)
N3 0.011(2) 0.024(3) 0.019(2) 0.007(2) 0.0005(19) -0.001(2)
C7 0.019(4) 0.033(4) 0.055(5) 0.029(4) 0.019(3) 0.010(3)
C5 0.014(3) 0.020(3) 0.023(3) 0.010(3) -0.003(2) -0.002(2)
C8 0.023(4) 0.034(4) 0.055(5) 0.030(4) 0.012(4) 0.012(3)
C3 0.020(4) 0.048(4) 0.020(3) 0.020(3) 0.005(3) 0.015(3)
C16 0.022(4) 0.043(4) 0.021(3) -0.001(3) 0.003(3) 0.008(3)
C6 0.015(3) 0.020(3) 0.025(3) 0.011(3) 0.000(3) 0.000(3)
C1 0.012(3) 0.026(3) 0.015(3) 0.009(3) -0.001(2) -0.001(2)
C2 0.013(3) 0.030(3) 0.019(3) 0.013(3) 0.002(2) 0.004(3)
C17 0.022(4) 0.039(4) 0.020(3) -0.007(3) 0.004(3) 0.000(3)
O6 0.082(9) 0.137(12) 0.141(12) -0.012(9) -0.020(8) -0.020(9)
C15 0.156(17) 0.077(9) 0.062(8) 0.024(7) -0.011(10) 0.032(12)
C13 0.131(14) 0.066(9) 0.077(10) 0.006(7) -0.031(9) 0.025(10)
C14 0.100(11) 0.059(8) 0.093(11) 0.002(7) -0.007(9) -0.001(8)
C9 0.049(7) 0.087(8) 0.069(7) 0.050(7) 0.010(5) 0.019(6)
N4 0.056(7) 0.082(7) 0.100(8) 0.046(6) 0.011(5) 0.008(5)
C10 0.058(9) 0.096(10) 0.094(10) 0.034(8) 0.013(7) 0.038(8)
O5 0.164(16) 0.176(15) 0.212(18) 0.135(15) 0.134(15) 0.080(13)
C12 0.33(4) 0.137(18) 0.14(2) 0.069(17) 0.07(2) 0.16(3)
C11 0.091(13) 0.124(12) 0.161(16) 0.093(13) 0.052(11) 0.054(11)

loop_
_atom_type_symbol
_atom_type_description
_atom_type_scat_dispersion_real
_atom_type_scat_dispersion_imag
_atom_type_scat_source
C C 0.0181 0.0091 'International Tables Vol C Tables 4.2.6.8 and 6.1.1.4'
H H 0.0000 0.0000 'International Tables Vol C Tables 4.2.6.8 and 6.1.1.4'
N N 0.0311 0.0180 'International Tables Vol C Tables 4.2.6.8 and 6.1.1.4'
O O 0.0492 0.0322 'International Tables Vol C Tables 4.2.6.8 and 6.1.1.4'
Zn Zn -1.5491 0.6778 'International Tables Vol C Tables 4.2.6.8 and 6.1.1.4'

loop_
_geom_angle_atom_site_label_1
_geom_angle_atom_site_label_2
_geom_angle_atom_site_label_3
_geom_angle
_geom_angle_site_symmetry_1
_geom_angle_site_symmetry_3
O1 Zn2 O3 123.0(2) . .
O1 Zn2 N2 111.6(2) . .
O1 Zn2 N3 103.3(2) . 2_666
O3 Zn2 N2 106.5(2) . .
O3 Zn2 N3 104.1(2) . 2_666
N2 Zn2 N3 107.1(2) . 2_666
O2 Zn1 O2 180.0 . 2_566
O2 Zn1 O4 88.70(18) 2_566 .
O2 Zn1 O4 91.30(18) . .
O2 Zn1 O4 88.70(18) . 2_566
O2 Zn1 O4 91.30(18) 2_566 2_566
O4 Zn1 O4 180.0 2_566 .
N1 Zn1 O2 91.8(2) 2_566 2_566
N1 Zn1 O2 88.2(2) . 2_566
N1 Zn1 O2 88.2(2) 2_566 .
N1 Zn1 O2 91.8(2) . .
N1 Zn1 O4 87.9(2) . 2_566
N1 Zn1 O4 92.1(2) 2_566 2_566
N1 Zn1 O4 92.1(2) . .
N1 Zn1 O4 87.9(2) 2_566 .
N1 Zn1 N1 180.0 . 2_566
C1 O1 Zn2 124.0(4) . .
C5 O3 Zn2 112.0(4) . .
C1 O2 Zn1 145.9(4) . .
C5 O4 Zn1 149.8(5) . .
N1 N2 Zn2 122.0(4) . .
N1 N2 N3 109.6(5) . .
N3 N2 Zn2 127.9(4) . .
C3 C4 C2 120.1(6) 2_565 .
N2 N1 Zn1 123.5(4) . .
N2 N1 C16 107.4(5) . .
C16 N1 Zn1 129.1(5) . .
N2 N3 Zn2 124.4(4) . 2_666
C17 N3 Zn2 128.4(5) . 2_666
C17 N3 N2 107.2(5) . .
C6 C7 C8 120.7(7) . 2_556
O3 C5 C6 117.5(6) . .
O4 C5 O3 123.6(6) . .
O4 C5 C6 118.9(6) . .
C6 C8 C7 119.5(7) . 2_556
C4 C3 C2 120.7(7) 2_565 .
N1 C16 C17 107.7(6) . .
C7 C6 C5 120.4(6) . .
C7 C6 C8 119.7(6) . .
C8 C6 C5 119.8(6) . .
O1 C1 C2 115.6(5) . .
O2 C1 O1 125.6(6) . .
O2 C1 C2 118.8(6) . .
C4 C2 C1 119.2(6) . .
C3 C2 C4 119.2(6) . .
C3 C2 C1 121.6(6) . .
N3 C17 C16 108.1(6) . .
C14 C15 C13 118.5(19) 2 .
C14 C13 C15 116.2(18) . .
O6 C14 C13 109(2) . .
C15 C14 O6 125(2) 2 .
C15 C14 C13 125.2(17) 2 .
C9 N4 C10 119.2(12) . .
C11 N4 C9 119.3(13) . .
C11 N4 C10 121.3(14) . .
N4 C11 C12 111.9(19) . .
O5 C11 N4 116.3(15) . .
O5 C11 C12 131(2) . .

loop_
_geom_bond_atom_site_label_1
_geom_bond_atom_site_label_2
_geom_bond_distance
_geom_bond_site_symmetry_2
Zn2 O1 1.922(4) .
Zn2 O3 1.950(5) .
Zn2 N2 2.012(5) .
Zn2 N3 2.023(5) 2_666
Zn1 O2 2.102(4) .
Zn1 O2 2.102(4) 2_566
Zn1 O4 2.112(5) 2_566
Zn1 O4 2.112(5) .
Zn1 N1 2.089(5) .
Zn1 N1 2.089(5) 2_566
O1 C1 1.283(8) .
O3 C5 1.268(9) .
O2 C1 1.236(8) .
O4 C5 1.252(8) .
N2 N1 1.337(7) .
N2 N3 1.340(7) .
C4 C3 1.384(10) 2_565
C4 C2 1.402(10) .
N1 C16 1.341(9) .
N3 Zn2 2.023(5) 2_666
N3 C17 1.338(9) .
C7 C8 1.389(10) 2_556
C7 C6 1.385(10) .
C5 C6 1.494(9) .
C8 C7 1.389(10) 2_556
C8 C6 1.388(11) .
C3 C4 1.384(10) 2_565
C3 C2 1.395(10) .
C16 C17 1.363(11) .
C1 C2 1.492(9) .
O6 C14 1.336(11) .
C15 C13 1.353(17) .
C15 C14 1.30(2) 2
C13 C14 1.34(3) .
C14 C15 1.30(2) 2
C9 N4 1.436(15) .
N4 C10 1.458(16) .
N4 C11 1.30(2) .
O5 C11 1.29(2) .
C12 C11 1.482(16) .

loop_
_diffrn_oxdiff_twin_id
_diffrn_oxdiff_twin_ratio
_diffrn_oxdiff_twin_reflns_isolated
_diffrn_oxdiff_twin_reflns_overlapped
1 0.5568 8009 2747
2 0.4432 7994 2746

loop_
_twin_individual_id
_twin_individual_mass_fraction_refined
1 0.557(2)
2 0.443(2)
